data_4334462
loop_
_publ_author_name
'Iacopo Ciabatti'
'Cristina Femoni'
'Maria Carmela Iapalucci'
'Giuliano Longoni'
'Tatiana Lovato'
'Stefano Zacchini'

_publ_section_title
;
 PPh3-Derivatives of [Pt3n(CO)6n]2- (n= 2-6) Chini's Clusters: Syntheses,
 Structures, and 31P NMR Studies
;
_journal_name_full 'Inorganic Chemistry'
_journal_page_first 4384
_journal_page_last 4395
_journal_paper_doi 10.1021/ic3025414
_journal_volume 52
_journal_year 2013
_chemical_formula_sum 'C74 H70 N2 O22 P2 Pt12'
_chemical_formula_weight 3742.34
_chemical_name_systematic
; 
 ? 
;
_space_group_IT_number 15
_symmetry_cell_setting monoclinic
_symmetry_space_group_name_Hall '-C 2yc'
_symmetry_space_group_name_H-M 'C 1 2/c 1'
_atom_sites_solution_hydrogens geom
_atom_sites_solution_primary direct
_atom_sites_solution_secondary difmap
_audit_creation_method SHELXL-97
_cell_angle_alpha 90.00
_cell_angle_beta 105.5300(10)
_cell_angle_gamma 90.00
_cell_formula_units_Z 4
_cell_length_a 15.5382(13)
_cell_length_b 20.7765(17)
_cell_length_c 27.887(3)
_cell_measurement_reflns_used 4142
_cell_measurement_temperature 295(2)
_cell_measurement_theta_max 21.8125
_cell_measurement_theta_min 2.4785
_cell_volume 8674.1(14)
_computing_structure_refinement 'SHELXL-97 (Sheldrick, 1997)'
_computing_structure_solution 'SHELXS-97 (Sheldrick, 1990)'
_diffrn_ambient_temperature 295(2)
_diffrn_measured_fraction_theta_full 0.998
_diffrn_measured_fraction_theta_max 0.998
_diffrn_radiation_monochromator graphite
_diffrn_radiation_source 'fine-focus sealed tube'
_diffrn_radiation_type MoK\a
_diffrn_radiation_wavelength 0.71073
_diffrn_reflns_av_R_equivalents 0.0843
_diffrn_reflns_av_sigmaI/netI 0.0630
_diffrn_reflns_limit_h_max 18
_diffrn_reflns_limit_h_min -18
_diffrn_reflns_limit_k_max 24
_diffrn_reflns_limit_k_min -24
_diffrn_reflns_limit_l_max 33
_diffrn_reflns_limit_l_min -33
_diffrn_reflns_number 41538
_diffrn_reflns_theta_full 25.03
_diffrn_reflns_theta_max 25.03
_diffrn_reflns_theta_min 1.52
_exptl_absorpt_coefficient_mu 19.371
_exptl_absorpt_correction_T_max 0.2475
_exptl_absorpt_correction_T_min 0.1476
_exptl_absorpt_correction_type empirical
_exptl_crystal_colour green
_exptl_crystal_density_diffrn 2.866
_exptl_crystal_description plate
_exptl_crystal_F_000 6680
_exptl_crystal_size_max 0.16
_exptl_crystal_size_mid 0.14
_exptl_crystal_size_min 0.10
_refine_diff_density_max 1.296
_refine_diff_density_min -0.891
_refine_diff_density_rms 0.166
_refine_ls_extinction_method none
_refine_ls_goodness_of_fit_ref 0.996
_refine_ls_hydrogen_treatment constr
_refine_ls_matrix_type full
_refine_ls_number_parameters 498
_refine_ls_number_reflns 7665
_refine_ls_number_restraints 318
_refine_ls_restrained_S_all 0.991
_refine_ls_R_factor_all 0.1094
_refine_ls_R_factor_gt 0.0444
_refine_ls_shift/su_max 0.001
_refine_ls_shift/su_mean 0.000
_refine_ls_structure_factor_coef Fsqd
_refine_ls_weighting_details 'calc w=1/[\s^2^(Fo^2^)+(0.0427P)^2^+5.8514P] where P=(Fo^2^+2Fc^2^)/3'
_refine_ls_weighting_scheme calc
_refine_ls_wR_factor_gt 0.0865
_refine_ls_wR_factor_ref 0.1074
_reflns_number_gt 4062
_reflns_number_total 7665
_reflns_threshold_expression >2sigma(I)
_cod_data_source_file ic3025414_si_001_4.cif
_cod_data_source_block c2c_[NEt4]2[Pt12(CO)23(PPh3)]
_cod_original_cell_volume 8674.2(13)
_cod_database_code 4334462

loop_
_symmetry_equiv_pos_as_xyz
'x, y, z'
'-x, y, -z+1/2'
'x+1/2, y+1/2, z'
'-x+1/2, y+1/2, -z+1/2'
'-x, -y, -z'
'x, -y, z-1/2'
'-x+1/2, -y+1/2, -z'
'x+1/2, -y+1/2, z-1/2'

loop_
_atom_site_label
_atom_site_type_symbol
_atom_site_fract_x
_atom_site_fract_y
_atom_site_fract_z
_atom_site_U_iso_or_equiv
_atom_site_adp_type
_atom_site_occupancy
_atom_site_symmetry_multiplicity
_atom_site_calc_flag
_atom_site_refinement_flags
_atom_site_disorder_assembly
_atom_site_disorder_group
Pt1 Pt 0.09095(4) 0.24944(3) 0.10312(2) 0.06341(18) Uani 1 1 d . . .
Pt2 Pt 0.21270(5) 0.33198(4) 0.15522(3) 0.0855(2) Uani 1 1 d U . .
Pt3 Pt 0.05935(5) 0.37623(3) 0.09689(3) 0.0877(2) Uani 1 1 d U . .
Pt4 Pt -0.03573(4) 0.36970(3) 0.17913(2) 0.0700(2) Uani 1 1 d . . .
Pt5 Pt 0.12221(4) 0.33457(3) 0.23842(2) 0.0700(2) Uani 1 1 d . . .
Pt6 Pt 0.00556(4) 0.24581(3) 0.19341(2) 0.05919(18) Uani 1 1 d . . .
C1 C -0.0009(12) 0.2977(9) 0.0538(7) 0.097(4) Uani 1 1 d U . .
C2 C -0.0054(14) 0.4419(11) 0.0647(8) 0.134(4) Uani 1 1 d U . .
C3 C 0.1684(14) 0.4247(11) 0.1315(8) 0.132(4) Uani 1 1 d U . .
C4 C 0.3212(16) 0.3463(12) 0.1898(9) 0.148(5) Uani 1 1 d U . .
C5 C 0.2176(12) 0.2361(10) 0.1402(7) 0.097(4) Uani 1 1 d U . .
C6 C -0.0381(11) 0.1625(8) 0.1879(7) 0.086(4) Uani 1 1 d U . .
C7 C -0.1069(11) 0.2885(8) 0.1499(6) 0.085(4) Uani 1 1 d U . .
C8 C -0.1140(14) 0.4351(10) 0.1525(7) 0.117(4) Uani 1 1 d U . .
C9 C 0.0712(14) 0.4237(10) 0.2159(7) 0.105(4) Uani 1 1 d U . .
C10 C 0.2295(13) 0.3533(9) 0.2812(7) 0.107(4) Uani 1 1 d U . .
C11 C 0.1366(10) 0.2348(9) 0.2369(6) 0.081(4) Uani 1 1 d U . .
O1 O -0.0525(8) 0.2942(6) 0.0134(4) 0.104(3) Uani 1 1 d U . .
O2 O -0.0575(9) 0.4752(7) 0.0373(6) 0.148(4) Uani 1 1 d U . .
O3 O 0.2061(9) 0.4752(7) 0.1376(5) 0.139(4) Uani 1 1 d U . .
O4 O 0.3976(11) 0.3506(8) 0.2140(6) 0.157(5) Uani 1 1 d U . .
O5 O 0.2750(7) 0.1945(6) 0.1461(5) 0.103(4) Uani 1 1 d U . .
O6 O -0.0730(7) 0.1128(5) 0.1868(4) 0.092(3) Uani 1 1 d U . .
O7 O -0.1765(7) 0.2728(5) 0.1229(4) 0.089(3) Uani 1 1 d U . .
O8 O -0.1610(9) 0.4784(6) 0.1389(5) 0.126(4) Uani 1 1 d U . .
O9 O 0.0920(9) 0.4779(6) 0.2233(5) 0.110(4) Uani 1 1 d U . .
O10 O 0.2988(8) 0.3616(6) 0.3097(5) 0.117(4) Uani 1 1 d U . .
O11 O 0.1889(7) 0.1944(5) 0.2522(4) 0.085(3) Uani 1 1 d U . .
P1 P 0.0581(3) 0.14876(19) 0.07079(14) 0.0620(11) Uani 1 1 d . . .
C21 C -0.0502(11) 0.1410(8) 0.0255(6) 0.081(3) Uani 1 1 d U . .
C22 C -0.1240(10) 0.1648(8) 0.0388(6) 0.087(3) Uani 1 1 d U . .
H22 H -0.1163 0.1832 0.0700 0.104 Uiso 1 1 calc R . .
C23 C -0.2091(11) 0.1617(8) 0.0065(6) 0.093(3) Uani 1 1 d U . .
H23 H -0.2579 0.1783 0.0157 0.111 Uiso 1 1 calc RD . .
C24 C -0.2203(12) 0.1331(8) -0.0404(6) 0.094(3) Uani 1 1 d U . .
H24 H -0.2767 0.1290 -0.0624 0.113 Uiso 1 1 calc R . .
C25 C -0.1456(11) 0.1113(8) -0.0526(6) 0.089(3) Uani 1 1 d U . .
H25 H -0.1516 0.0940 -0.0841 0.107 Uiso 1 1 calc R . .
C26 C -0.0628(10) 0.1143(8) -0.0200(6) 0.083(3) Uani 1 1 d U . .
H26 H -0.0141 0.0977 -0.0292 0.099 Uiso 1 1 calc R . .
C27 C 0.0592(11) 0.0805(8) 0.1128(6) 0.080(3) Uani 1 1 d U . .
C28 C -0.0055(11) 0.0341(7) 0.1013(6) 0.082(3) Uani 1 1 d U . .
H28 H -0.0494 0.0355 0.0711 0.099 Uiso 1 1 calc R . .
C29 C -0.0051(11) -0.0152(8) 0.1350(6) 0.088(3) Uani 1 1 d U . .
H29 H -0.0498 -0.0462 0.1275 0.105 Uiso 1 1 calc R . .
C30 C 0.0589(11) -0.0188(8) 0.1785(6) 0.091(3) Uani 1 1 d U . .
H30 H 0.0590 -0.0523 0.2006 0.109 Uiso 1 1 calc R . .
C31 C 0.1222(12) 0.0263(8) 0.1893(7) 0.092(3) Uani 1 1 d U . .
H31 H 0.1666 0.0231 0.2191 0.111 Uiso 1 1 calc R . .
C32 C 0.1248(11) 0.0785(8) 0.1577(6) 0.085(3) Uani 1 1 d U . .
H32 H 0.1684 0.1102 0.1665 0.101 Uiso 1 1 calc R . .
C33 C 0.1344(10) 0.1263(8) 0.0347(6) 0.079(3) Uani 1 1 d U . .
C34 C 0.1616(10) 0.1705(8) 0.0067(6) 0.084(3) Uani 1 1 d U . .
H34 H 0.1452 0.2134 0.0077 0.101 Uiso 1 1 calc R . .
C35 C 0.2144(10) 0.1512(8) -0.0238(6) 0.088(3) Uani 1 1 d U . .
H35 H 0.2315 0.1814 -0.0440 0.105 Uiso 1 1 calc R . .
C36 C 0.2417(11) 0.0885(9) -0.0246(6) 0.088(3) Uani 1 1 d U . .
H36 H 0.2794 0.0771 -0.0440 0.105 Uiso 1 1 calc R . .
C37 C 0.2141(10) 0.0437(8) 0.0025(5) 0.086(3) Uani 1 1 d U . .
H37 H 0.2297 0.0008 0.0008 0.103 Uiso 1 1 calc R . .
C38 C 0.1627(10) 0.0624(8) 0.0327(6) 0.083(3) Uani 1 1 d U . .
H38 H 0.1458 0.0317 0.0527 0.099 Uiso 1 1 calc R . .
N1 N 0.9421(11) 0.3278(8) 0.8628(6) 0.126(4) Uani 1 1 d DU . .
C101 C 0.8448(14) 0.325(3) 0.841(3) 0.135(5) Uiso 0.179(9) 1 d PDU A 1
H10A H 0.8147 0.3210 0.8670 0.162 Uiso 0.179(9) 1 calc PR A 1
H10B H 0.8296 0.2881 0.8190 0.162 Uiso 0.179(9) 1 calc PR A 1
C102 C 0.815(5) 0.387(4) 0.811(4) 0.138(11) Uiso 0.179(9) 1 d PDU A 1
H10C H 0.7583 0.3803 0.7879 0.207 Uiso 0.179(9) 1 calc PR A 1
H10D H 0.8585 0.3988 0.7940 0.207 Uiso 0.179(9) 1 calc PR A 1
H10E H 0.8103 0.4211 0.8338 0.207 Uiso 0.179(9) 1 calc PR A 1
C103 C 0.976(4) 0.344(3) 0.9160(9) 0.133(5) Uiso 0.179(9) 1 d PDU A 1
H10F H 1.0263 0.3727 0.9206 0.159 Uiso 0.179(9) 1 calc PR A 1
H10G H 0.9967 0.3046 0.9346 0.159 Uiso 0.179(9) 1 calc PR A 1
C104 C 0.903(6) 0.375(5) 0.936(3) 0.135(8) Uiso 0.179(9) 1 d PDU A 1
H10H H 0.9236 0.3773 0.9717 0.203 Uiso 0.179(9) 1 calc PR A 1
H10I H 0.8499 0.3498 0.9265 0.203 Uiso 0.179(9) 1 calc PR A 1
H10J H 0.8916 0.4176 0.9227 0.203 Uiso 0.179(9) 1 calc PR A 1
C105 C 0.971(4) 0.380(3) 0.835(2) 0.133(6) Uiso 0.179(9) 1 d PDU A 1
H10K H 0.9222 0.4102 0.8232 0.159 Uiso 0.179(9) 1 calc PR A 1
H10L H 0.9873 0.3627 0.8066 0.159 Uiso 0.179(9) 1 calc PR A 1
C106 C 1.052(5) 0.417(4) 0.868(4) 0.136(9) Uiso 0.179(9) 1 d PDU A 1
H10M H 1.0842 0.4368 0.8469 0.204 Uiso 0.179(9) 1 calc PR A 1
H10N H 1.0897 0.3876 0.8903 0.204 Uiso 0.179(9) 1 calc PR A 1
H10O H 1.0308 0.4497 0.8863 0.204 Uiso 0.179(9) 1 calc PR A 1
C107 C 0.981(4) 0.265(2) 0.854(2) 0.131(5) Uiso 0.179(9) 1 d PDU A 1
H10P H 1.0147 0.2721 0.8302 0.157 Uiso 0.179(9) 1 calc PR A 1
H10Q H 0.9319 0.2366 0.8394 0.157 Uiso 0.179(9) 1 calc PR A 1
C108 C 1.042(7) 0.231(4) 0.899(3) 0.133(7) Uiso 0.179(9) 1 d PDU A 1
H10R H 1.0463 0.1864 0.8916 0.200 Uiso 0.179(9) 1 calc PR A 1
H10S H 1.0166 0.2347 0.9273 0.200 Uiso 0.179(9) 1 calc PR A 1
H10T H 1.0997 0.2504 0.9076 0.200 Uiso 0.179(9) 1 calc PR A 1
C111 C 0.9028(17) 0.3129(10) 0.8096(7) 0.138(5) Uiso 0.821(9) 1 d PDU A 2
H11A H 0.8455 0.2921 0.8060 0.166 Uiso 0.821(9) 1 calc PR A 2
H11B H 0.9413 0.2824 0.7990 0.166 Uiso 0.821(9) 1 calc PR A 2
C112 C 0.8894(16) 0.3712(11) 0.7755(9) 0.144(8) Uiso 0.821(9) 1 d PDU A 2
H11C H 0.8645 0.3577 0.7417 0.215 Uiso 0.821(9) 1 calc PR A 2
H11D H 0.9459 0.3919 0.7784 0.215 Uiso 0.821(9) 1 calc PR A 2
H11E H 0.8493 0.4010 0.7848 0.215 Uiso 0.821(9) 1 calc PR A 2
C113 C 0.8954(13) 0.3747(10) 0.8863(9) 0.135(5) Uiso 0.821(9) 1 d PDU A 2
H11F H 0.8986 0.4164 0.8713 0.162 Uiso 0.821(9) 1 calc PR A 2
H11G H 0.9278 0.3780 0.9212 0.162 Uiso 0.821(9) 1 calc PR A 2
C114 C 0.7976(13) 0.3611(12) 0.8834(9) 0.136(7) Uiso 0.821(9) 1 d PDU A 2
H11H H 0.7742 0.3953 0.8993 0.204 Uiso 0.821(9) 1 calc PR A 2
H11I H 0.7931 0.3211 0.8999 0.204 Uiso 0.821(9) 1 calc PR A 2
H11J H 0.7640 0.3582 0.8491 0.204 Uiso 0.821(9) 1 calc PR A 2
C115 C 1.0335(12) 0.3507(12) 0.8676(8) 0.135(5) Uiso 0.821(9) 1 d PDU A 2
H11K H 1.0302 0.3918 0.8506 0.161 Uiso 0.821(9) 1 calc PR A 2
H11L H 1.0629 0.3206 0.8505 0.161 Uiso 0.821(9) 1 calc PR A 2
C116 C 1.0913(16) 0.3589(13) 0.9207(8) 0.149(8) Uiso 0.821(9) 1 d PDU A 2
H11M H 1.1502 0.3724 0.9202 0.223 Uiso 0.821(9) 1 calc PR A 2
H11N H 1.0950 0.3187 0.9381 0.223 Uiso 0.821(9) 1 calc PR A 2
H11O H 1.0652 0.3909 0.9374 0.223 Uiso 0.821(9) 1 calc PR A 2
C117 C 0.9419(15) 0.2653(9) 0.8887(8) 0.131(5) Uiso 0.821(9) 1 d PDU A 2
H11P H 0.8804 0.2512 0.8822 0.158 Uiso 0.821(9) 1 calc PR A 2
H11Q H 0.9634 0.2732 0.9241 0.158 Uiso 0.821(9) 1 calc PR A 2
C118 C 0.9959(15) 0.2094(11) 0.8761(9) 0.132(6) Uiso 0.821(9) 1 d PDU A 2
H11R H 0.9893 0.1724 0.8955 0.198 Uiso 0.821(9) 1 calc PR A 2
H11S H 1.0577 0.2213 0.8837 0.198 Uiso 0.821(9) 1 calc PR A 2
H11T H 0.9744 0.1994 0.8413 0.198 Uiso 0.821(9) 1 calc PR A 2

loop_
_atom_site_aniso_label
_atom_site_aniso_U_11
_atom_site_aniso_U_22
_atom_site_aniso_U_33
_atom_site_aniso_U_23
_atom_site_aniso_U_13
_atom_site_aniso_U_12
Pt1 0.0729(4) 0.0638(4) 0.0602(4) 0.0004(3) 0.0295(3) -0.0011(3)
Pt2 0.0978(5) 0.0927(5) 0.0797(5) -0.0182(4) 0.0476(4) -0.0287(4)
Pt3 0.1227(6) 0.0659(5) 0.0964(5) 0.0067(4) 0.0674(5) 0.0025(4)
Pt4 0.0895(5) 0.0653(4) 0.0638(4) 0.0057(3) 0.0353(4) 0.0053(3)
Pt5 0.0746(4) 0.0793(5) 0.0637(4) -0.0071(3) 0.0319(3) -0.0135(3)
Pt6 0.0646(4) 0.0638(4) 0.0542(3) 0.0003(3) 0.0245(3) 0.0012(3)
C1 0.110(11) 0.099(8) 0.086(10) 0.012(9) 0.034(8) 0.023(8)
C2 0.135(5) 0.132(4) 0.135(5) 0.009(3) 0.035(3) 0.008(3)
C3 0.134(4) 0.130(4) 0.133(4) 0.000(3) 0.037(3) -0.003(3)
C4 0.145(5) 0.150(6) 0.147(5) -0.003(3) 0.039(3) 0.000(3)
C5 0.074(10) 0.119(12) 0.105(8) -0.008(8) 0.034(8) -0.018(7)
C6 0.087(8) 0.076(9) 0.109(8) -0.014(8) 0.051(7) -0.009(7)
C7 0.089(9) 0.072(7) 0.089(9) -0.009(7) 0.015(7) 0.005(7)
C8 0.153(12) 0.104(11) 0.103(9) 0.014(8) 0.049(9) 0.051(8)
C9 0.139(10) 0.088(10) 0.103(8) -0.012(9) 0.058(8) -0.012(9)
C10 0.105(11) 0.117(9) 0.099(11) -0.027(8) 0.026(8) -0.051(9)
C11 0.058(8) 0.103(10) 0.086(8) 0.003(7) 0.025(7) 0.008(6)
O1 0.115(10) 0.102(7) 0.093(9) 0.019(8) 0.026(7) 0.021(7)
O2 0.148(5) 0.148(5) 0.149(5) 0.005(3) 0.041(3) 0.005(3)
O3 0.141(4) 0.137(4) 0.140(4) -0.001(3) 0.040(3) -0.004(3)
O4 0.156(5) 0.160(5) 0.156(5) -0.005(3) 0.042(3) 0.000(3)
O5 0.080(9) 0.122(11) 0.109(8) -0.010(7) 0.029(7) -0.016(6)
O6 0.092(7) 0.079(8) 0.117(7) -0.016(7) 0.052(6) -0.009(6)
O7 0.092(8) 0.071(7) 0.096(8) -0.009(6) 0.013(6) 0.006(6)
O8 0.162(12) 0.109(11) 0.110(9) 0.018(7) 0.040(8) 0.051(7)
O9 0.142(9) 0.092(9) 0.107(8) -0.007(8) 0.055(7) -0.014(8)
O10 0.112(10) 0.124(9) 0.108(10) -0.026(7) 0.019(7) -0.050(8)
O11 0.058(7) 0.104(9) 0.091(7) 0.007(6) 0.017(6) 0.009(5)
P1 0.072(3) 0.061(3) 0.059(3) 0.0008(19) 0.027(2) 0.000(2)
C21 0.076(6) 0.094(6) 0.068(6) 0.006(5) 0.012(5) 0.001(5)
C22 0.080(6) 0.100(6) 0.074(6) 0.003(5) 0.010(5) 0.001(5)
C23 0.084(6) 0.105(6) 0.081(6) 0.005(5) 0.007(5) 0.002(6)
C24 0.086(6) 0.105(7) 0.080(6) 0.008(5) 0.002(5) -0.001(6)
C25 0.085(6) 0.100(6) 0.074(6) 0.007(5) 0.007(5) -0.003(6)
C26 0.079(6) 0.096(6) 0.070(6) 0.006(5) 0.013(5) -0.001(5)
C27 0.086(7) 0.082(6) 0.080(6) 0.017(5) 0.039(5) 0.016(5)
C28 0.090(7) 0.082(6) 0.084(6) 0.017(5) 0.040(5) 0.015(5)
C29 0.095(7) 0.086(6) 0.091(6) 0.015(5) 0.038(5) 0.011(5)
C30 0.098(7) 0.088(6) 0.092(6) 0.017(5) 0.036(6) 0.013(5)
C31 0.096(7) 0.092(7) 0.093(6) 0.017(5) 0.032(6) 0.015(5)
C32 0.089(7) 0.086(6) 0.085(6) 0.018(5) 0.036(5) 0.014(5)
C33 0.088(6) 0.089(7) 0.074(6) -0.001(5) 0.045(5) 0.002(5)
C34 0.091(6) 0.098(7) 0.077(6) -0.002(5) 0.048(5) 0.001(5)
C35 0.095(6) 0.101(7) 0.082(6) -0.001(5) 0.050(5) 0.000(5)
C36 0.094(6) 0.101(7) 0.084(6) -0.001(5) 0.052(5) 0.006(5)
C37 0.093(6) 0.097(7) 0.083(6) -0.002(5) 0.050(5) 0.007(5)
C38 0.091(6) 0.093(7) 0.078(6) -0.001(5) 0.047(5) 0.007(5)
N1 0.126(5) 0.128(5) 0.129(5) 0.000(3) 0.041(4) -0.001(3)

loop_
_atom_type_symbol
_atom_type_description
_atom_type_scat_dispersion_real
_atom_type_scat_dispersion_imag
_atom_type_scat_source
C C 0.0033 0.0016 'International Tables Vol C Tables 4.2.6.8 and 6.1.1.4'
H H 0.0000 0.0000 'International Tables Vol C Tables 4.2.6.8 and 6.1.1.4'
N N 0.0061 0.0033 'International Tables Vol C Tables 4.2.6.8 and 6.1.1.4'
O O 0.0106 0.0060 'International Tables Vol C Tables 4.2.6.8 and 6.1.1.4'
P P 0.1023 0.0942 'International Tables Vol C Tables 4.2.6.8 and 6.1.1.4'
Pt Pt -1.7033 8.3905 'International Tables Vol C Tables 4.2.6.8 and 6.1.1.4'

loop_
_geom_angle_atom_site_label_1
_geom_angle_atom_site_label_2
_geom_angle_atom_site_label_3
_geom_angle
_geom_angle_site_symmetry_3
C1 Pt1 C5 150.2(8) .
C1 Pt1 P1 98.5(6) .
C5 Pt1 P1 99.5(6) .
C1 Pt1 Pt2 109.1(6) .
C5 Pt1 Pt2 49.2(6) .
P1 Pt1 Pt2 148.58(10) .
C1 Pt1 Pt3 50.8(6) .
C5 Pt1 Pt3 108.1(6) .
P1 Pt1 Pt3 149.22(10) .
Pt2 Pt1 Pt3 59.68(3) .
C1 Pt1 Pt6 100.9(5) .
C5 Pt1 Pt6 98.7(5) .
P1 Pt1 Pt6 101.34(10) .
Pt2 Pt1 Pt6 88.23(2) .
Pt3 Pt1 Pt6 88.06(2) .
C4 Pt2 C5 101.4(9) .
C4 Pt2 C3 101.9(10) .
C5 Pt2 C3 149.4(8) .
C4 Pt2 Pt3 149.4(8) .
C5 Pt2 Pt3 106.8(5) .
C3 Pt2 Pt3 47.5(6) .
C4 Pt2 Pt1 148.8(8) .
C5 Pt2 Pt1 47.4(5) .
C3 Pt2 Pt1 107.1(6) .
Pt3 Pt2 Pt1 60.18(3) .
C4 Pt2 Pt5 98.8(8) .
C5 Pt2 Pt5 103.0(5) .
C3 Pt2 Pt5 92.6(6) .
Pt3 Pt2 Pt5 86.48(3) .
Pt1 Pt2 Pt5 91.25(3) .
C2 Pt3 C3 98.6(9) .
C2 Pt3 C1 101.6(8) .
C3 Pt3 C1 150.1(8) .
C2 Pt3 Pt2 149.5(7) .
C3 Pt3 Pt2 51.0(6) .
C1 Pt3 Pt2 105.7(5) .
C2 Pt3 Pt1 148.4(7) .
C3 Pt3 Pt1 110.5(6) .
C1 Pt3 Pt1 46.8(5) .
Pt2 Pt3 Pt1 60.14(2) .
C2 Pt3 Pt4 95.2(7) .
C3 Pt3 Pt4 100.4(6) .
C1 Pt3 Pt4 99.5(5) .
Pt2 Pt3 Pt4 93.42(3) .
Pt1 Pt3 Pt4 91.42(2) .
C8 Pt4 C9 99.1(9) .
C8 Pt4 C7 102.6(8) .
C9 Pt4 C7 158.0(7) .
C8 Pt4 Pt6 151.9(7) .
C9 Pt4 Pt6 109.0(6) .
C7 Pt4 Pt6 49.4(5) .
C8 Pt4 Pt5 148.2(7) .
C9 Pt4 Pt5 49.3(6) .
C7 Pt4 Pt5 109.2(5) .
Pt6 Pt4 Pt5 59.79(2) .
C8 Pt4 Pt3 93.7(6) .
C9 Pt4 Pt3 82.0(5) .
C7 Pt4 Pt3 93.2(5) .
Pt6 Pt4 Pt3 90.55(2) .
Pt5 Pt4 Pt3 85.86(3) .
C8 Pt4 Pt5 96.0(6) 2
C9 Pt4 Pt5 102.5(5) 2
C7 Pt4 Pt5 78.7(5) 2
Pt6 Pt4 Pt5 78.01(2) 2
Pt5 Pt4 Pt5 89.15(3) 2
Pt3 Pt4 Pt5 168.53(3) 2
C10 Pt5 C9 102.7(9) .
C10 Pt5 C11 98.1(8) .
C9 Pt5 C11 158.1(7) .
C10 Pt5 Pt6 148.4(7) .
C9 Pt5 Pt6 108.9(6) .
C11 Pt5 Pt6 50.5(4) .
C10 Pt5 Pt4 151.7(7) .
C9 Pt5 Pt4 49.1(6) .
C11 Pt5 Pt4 110.2(4) .
Pt6 Pt5 Pt4 59.90(2) .
C10 Pt5 Pt2 88.5(6) .
C9 Pt5 Pt2 90.1(5) .
C11 Pt5 Pt2 83.8(4) .
Pt6 Pt5 Pt2 91.36(2) .
Pt4 Pt5 Pt2 93.95(3) .
C10 Pt5 Pt4 88.1(6) 2
C9 Pt5 Pt4 78.5(5) 2
C11 Pt5 Pt4 108.9(4) 2
Pt6 Pt5 Pt4 98.05(2) 2
Pt4 Pt5 Pt4 83.32(3) 2
Pt2 Pt5 Pt4 167.14(3) 2
C6 Pt6 C7 96.9(7) .
C6 Pt6 C11 103.0(7) .
C7 Pt6 C11 160.0(7) .
C6 Pt6 Pt5 151.4(6) .
C7 Pt6 Pt5 110.3(5) .
C11 Pt6 Pt5 50.5(5) .
C6 Pt6 Pt4 145.6(5) .
C7 Pt6 Pt4 50.0(5) .
C11 Pt6 Pt4 110.6(5) .
Pt5 Pt6 Pt4 60.31(2) .
C6 Pt6 Pt1 100.4(5) .
C7 Pt6 Pt1 89.5(5) .
C11 Pt6 Pt1 85.0(4) .
Pt5 Pt6 Pt1 88.91(2) .
Pt4 Pt6 Pt1 89.62(2) .
C6 Pt6 Pt6 88.0(5) 2
C7 Pt6 Pt6 108.7(5) 2
C11 Pt6 Pt6 74.2(4) 2
Pt5 Pt6 Pt6 75.20(2) 2
Pt4 Pt6 Pt6 94.189(18) 2
Pt1 Pt6 Pt6 158.95(3) 2
O1 C1 Pt1 143.5(16) .
O1 C1 Pt3 132.1(15) .
Pt1 C1 Pt3 82.4(7) .
O2 C2 Pt3 166(2) .
O3 C3 Pt3 147.1(19) .
O3 C3 Pt2 131.1(18) .
Pt3 C3 Pt2 81.5(8) .
O4 C4 Pt2 174(2) .
O5 C5 Pt1 139.1(16) .
O5 C5 Pt2 136.9(15) .
Pt1 C5 Pt2 83.4(8) .
O6 C6 Pt6 172.3(15) .
O7 C7 Pt6 138.4(14) .
O7 C7 Pt4 141.0(14) .
Pt6 C7 Pt4 80.7(6) .
O8 C8 Pt4 175(2) .
O9 C9 Pt4 139.8(18) .
O9 C9 Pt5 138.5(18) .
Pt4 C9 Pt5 81.6(7) .
O10 C10 Pt5 176.0(19) .
O11 C11 Pt6 140.1(15) .
O11 C11 Pt5 140.9(14) .
Pt6 C11 Pt5 79.0(6) .
C33 P1 C21 102.3(7) .
C33 P1 C27 105.1(7) .
C21 P1 C27 102.9(8) .
C33 P1 Pt1 110.2(6) .
C21 P1 Pt1 115.0(6) .
C27 P1 Pt1 119.6(6) .
C26 C21 C22 118.3(16) .
C26 C21 P1 124.3(14) .
C22 C21 P1 117.4(13) .
C21 C22 C23 121.6(17) .
C21 C22 H22 119.2 .
C23 C22 H22 119.2 .
C22 C23 C24 118.9(17) .
C22 C23 H23 120.6 .
C24 C23 H23 120.6 .
C25 C24 C23 118.0(17) .
C25 C24 H24 121.0 .
C23 C24 H24 121.0 .
C26 C25 C24 121.9(17) .
C26 C25 H25 119.0 .
C24 C25 H25 119.0 .
C21 C26 C25 121.3(17) .
C21 C26 H26 119.4 .
C25 C26 H26 119.4 .
C28 C27 C32 120.4(16) .
C28 C27 P1 121.0(13) .
C32 C27 P1 118.6(13) .
C27 C28 C29 119.4(16) .
C27 C28 H28 120.3 .
C29 C28 H28 120.3 .
C30 C29 C28 121.2(18) .
C30 C29 H29 119.4 .
C28 C29 H29 119.4 .
C31 C30 C29 119.1(18) .
C31 C30 H30 120.5 .
C29 C30 H30 120.5 .
C30 C31 C32 123.0(18) .
C30 C31 H31 118.5 .
C32 C31 H31 118.5 .
C27 C32 C31 116.9(17) .
C27 C32 H32 121.6 .
C31 C32 H32 121.6 .
C34 C33 C38 118.0(14) .
C34 C33 P1 120.2(13) .
C38 C33 P1 121.7(12) .
C33 C34 C35 119.2(17) .
C33 C34 H34 120.4 .
C35 C34 H34 120.4 .
C36 C35 C34 121.4(16) .
C36 C35 H35 119.3 .
C34 C35 H35 119.3 .
C37 C36 C35 120.2(16) .
C37 C36 H36 119.9 .
C35 C36 H36 119.9 .
C36 C37 C38 118.7(17) .
C36 C37 H37 120.6 .
C38 C37 H37 120.6 .
C37 C38 C33 122.4(16) .
C37 C38 H38 118.8 .
C33 C38 H38 118.8 .
C115 N1 C113 109.0(17) .
C115 N1 C101 155(3) .
C113 N1 C101 69(3) .
C115 N1 C103 76(3) .
C113 N1 C103 59(2) .
C101 N1 C103 118(3) .
C115 N1 C107 83(3) .
C113 N1 C107 158(3) .
C101 N1 C107 109(3) .
C103 N1 C107 108(2) .
C115 N1 C111 106.8(17) .
C113 N1 C111 117.8(18) .
C101 N1 C111 58(3) .
C103 N1 C111 177(3) .
C107 N1 C111 75(2) .
C115 N1 C105 52(2) .
C113 N1 C105 90(4) .
C101 N1 C105 104(3) .
C103 N1 C105 106(3) .
C107 N1 C105 112(3) .
C111 N1 C105 75(3) .
C115 N1 C117 111.5(17) .
C113 N1 C117 107.3(15) .
C101 N1 C117 92(3) .
C103 N1 C117 76(3) .
C107 N1 C117 50(3) .
C111 N1 C117 104.5(16) .
C105 N1 C117 160(3) .
N1 C101 C102 109(3) .
N1 C101 H10A 110.0 .
C102 C101 H10A 110.0 .
N1 C101 H10B 110.0 .
C102 C101 H10B 110.0 .
H10A C101 H10B 108.3 .
C101 C102 H10C 109.5 .
C101 C102 H10D 109.5 .
H10C C102 H10D 109.5 .
C101 C102 H10E 109.5 .
H10C C102 H10E 109.5 .
H10D C102 H10E 109.5 .
N1 C103 C104 111(3) .
N1 C103 H10F 109.3 .
C104 C103 H10F 109.3 .
N1 C103 H10G 109.3 .
C104 C103 H10G 109.3 .
H10F C103 H10G 108.0 .
C103 C104 H10H 109.5 .
C103 C104 H10I 109.5 .
H10H C104 H10I 109.5 .
C103 C104 H10J 109.5 .
H10H C104 H10J 109.5 .
H10I C104 H10J 109.5 .
N1 C105 C106 112(3) .
N1 C105 H10K 109.2 .
C106 C105 H10K 109.2 .
N1 C105 H10L 109.2 .
C106 C105 H10L 109.2 .
H10K C105 H10L 107.9 .
C105 C106 H10M 109.5 .
C105 C106 H10N 109.5 .
H10M C106 H10N 109.5 .
C105 C106 H10O 109.5 .
H10M C106 H10O 109.5 .
H10N C106 H10O 109.5 .
N1 C107 C108 118(3) .
N1 C107 H10P 107.8 .
C108 C107 H10P 107.8 .
N1 C107 H10Q 107.8 .
C108 C107 H10Q 107.8 .
H10P C107 H10Q 107.1 .
C107 C108 H10R 109.5 .
C107 C108 H10S 109.5 .
H10R C108 H10S 109.5 .
C107 C108 H10T 109.5 .
H10R C108 H10T 109.5 .
H10S C108 H10T 109.5 .
N1 C111 C112 114.3(18) .
N1 C111 H11A 108.7 .
C112 C111 H11A 108.7 .
N1 C111 H11B 108.7 .
C112 C111 H11B 108.7 .
H11A C111 H11B 107.6 .
C111 C112 H11C 109.5 .
C111 C112 H11D 109.5 .
H11C C112 H11D 109.5 .
C111 C112 H11E 109.5 .
H11C C112 H11E 109.5 .
H11D C112 H11E 109.5 .
N1 C113 C114 117.2(18) .
N1 C113 H11F 108.0 .
C114 C113 H11F 108.0 .
N1 C113 H11G 108.0 .
C114 C113 H11G 108.0 .
H11F C113 H11G 107.3 .
C113 C114 H11H 109.5 .
C113 C114 H11I 109.5 .
H11H C114 H11I 109.5 .
C113 C114 H11J 109.5 .
H11H C114 H11J 109.5 .
H11I C114 H11J 109.5 .
N1 C115 C116 115.4(19) .
N1 C115 H11K 108.4 .
C116 C115 H11K 108.4 .
N1 C115 H11L 108.4 .
C116 C115 H11L 108.4 .
H11K C115 H11L 107.5 .
C115 C116 H11M 109.5 .
C115 C116 H11N 109.5 .
H11M C116 H11N 109.5 .
C115 C116 H11O 109.5 .
H11M C116 H11O 109.5 .
H11N C116 H11O 109.5 .
N1 C117 C118 118.7(17) .
N1 C117 H11P 107.6 .
C118 C117 H11P 107.6 .
N1 C117 H11Q 107.6 .
C118 C117 H11Q 107.6 .
H11P C117 H11Q 107.1 .
C117 C118 H11R 109.5 .
C117 C118 H11S 109.5 .
H11R C118 H11S 109.5 .
C117 C118 H11T 109.5 .
H11R C118 H11T 109.5 .
H11S C118 H11T 109.5 .

loop_
_geom_bond_atom_site_label_1
_geom_bond_atom_site_label_2
_geom_bond_distance
_geom_bond_site_symmetry_2
Pt1 C1 1.970(18) .
Pt1 C5 1.983(18) .
Pt1 P1 2.281(4) .
Pt1 Pt2 2.6756(9) .
Pt1 Pt3 2.6767(9) .
Pt1 Pt6 3.1458(8) .
Pt2 C4 1.73(2) .
Pt2 C5 2.04(2) .
Pt2 C3 2.09(2) .
Pt2 Pt3 2.6633(11) .
Pt2 Pt5 3.0184(9) .
Pt3 C2 1.79(2) .
Pt3 C3 1.99(2) .
Pt3 C1 2.09(2) .
Pt3 Pt4 3.0456(9) .
Pt4 C8 1.843(19) .
Pt4 C9 2.04(2) .
Pt4 C7 2.062(17) .
Pt4 Pt6 2.6569(9) .
Pt4 Pt5 2.6677(9) .
Pt4 Pt5 3.0462(8) 2
Pt5 C10 1.813(18) .
Pt5 C9 2.05(2) .
Pt5 C11 2.087(18) .
Pt5 Pt6 2.6539(9) .
Pt5 Pt4 3.0462(8) 2
Pt6 C6 1.851(17) .
Pt6 C7 2.043(17) .
Pt6 C11 2.085(16) .
Pt6 Pt6 3.2067(11) 2
C1 O1 1.199(18) .
C2 O2 1.18(2) .
C3 O3 1.19(2) .
C4 O4 1.20(2) .
C5 O5 1.222(19) .
C6 O6 1.162(17) .
C7 O7 1.187(17) .
C8 O8 1.156(18) .
C9 O9 1.174(19) .
C10 O10 1.168(19) .
C11 O11 1.167(17) .
P1 C33 1.808(15) .
P1 C21 1.821(16) .
P1 C27 1.836(16) .
C21 C26 1.349(19) .
C21 C22 1.39(2) .
C22 C23 1.388(19) .
C22 H22 0.9300 .
C23 C24 1.40(2) .
C23 H23 0.9300 .
C24 C25 1.37(2) .
C24 H24 0.9300 .
C25 C26 1.365(19) .
C25 H25 0.9300 .
C26 H26 0.9300 .
C27 C28 1.37(2) .
C27 C32 1.39(2) .
C28 C29 1.389(19) .
C28 H28 0.9300 .
C29 C30 1.35(2) .
C29 H29 0.9300 .
C30 C31 1.33(2) .
C30 H30 0.9300 .
C31 C32 1.40(2) .
C31 H31 0.9300 .
C32 H32 0.9300 .
C33 C34 1.344(19) .
C33 C38 1.41(2) .
C34 C35 1.389(18) .
C34 H34 0.9300 .
C35 C36 1.37(2) .
C35 H35 0.9300 .
C36 C37 1.340(19) .
C36 H36 0.9300 .
C37 C38 1.361(18) .
C37 H37 0.9300 .
C38 H38 0.9300 .
N1 C115 1.471(9) .
N1 C113 1.471(9) .
N1 C101 1.471(9) .
N1 C103 1.473(9) .
N1 C107 1.473(9) .
N1 C111 1.476(9) .
N1 C105 1.477(9) .
N1 C117 1.486(9) .
C101 C102 1.531(9) .
C101 H10A 0.9700 .
C101 H10B 0.9700 .
C102 H10C 0.9600 .
C102 H10D 0.9600 .
C102 H10E 0.9600 .
C103 C104 1.532(9) .
C103 H10F 0.9700 .
C103 H10G 0.9700 .
C104 H10H 0.9600 .
C104 H10I 0.9600 .
C104 H10J 0.9600 .
C105 C106 1.532(9) .
C105 H10K 0.9700 .
C105 H10L 0.9700 .
C106 H10M 0.9600 .
C106 H10N 0.9600 .
C106 H10O 0.9600 .
C107 C108 1.529(9) .
C107 H10P 0.9700 .
C107 H10Q 0.9700 .
C108 H10R 0.9600 .
C108 H10S 0.9600 .
C108 H10T 0.9600 .
C111 C112 1.522(9) .
C111 H11A 0.9700 .
C111 H11B 0.9700 .
C112 H11C 0.9600 .
C112 H11D 0.9600 .
C112 H11E 0.9600 .
C113 C114 1.526(9) .
C113 H11F 0.9700 .
C113 H11G 0.9700 .
C114 H11H 0.9600 .
C114 H11I 0.9600 .
C114 H11J 0.9600 .
C115 C116 1.523(9) .
C115 H11K 0.9700 .
C115 H11L 0.9700 .
C116 H11M 0.9600 .
C116 H11N 0.9600 .
C116 H11O 0.9600 .
C117 C118 1.526(9) .
C117 H11P 0.9700 .
C117 H11Q 0.9700 .
C118 H11R 0.9600 .
C118 H11S 0.9600 .
C118 H11T 0.9600 .

loop_
_geom_torsion_atom_site_label_1
_geom_torsion_atom_site_label_2
_geom_torsion_atom_site_label_3
_geom_torsion_atom_site_label_4
_geom_torsion
_geom_torsion_site_symmetry_1
_geom_torsion_site_symmetry_4
C1 Pt1 Pt2 C4 -153.2(15) . .
C5 Pt1 Pt2 C4 2.8(16) . .
P1 Pt1 Pt2 C4 -3.2(15) . .
Pt3 Pt1 Pt2 C4 -165.3(15) . .
Pt6 Pt1 Pt2 C4 105.9(15) . .
C1 Pt1 Pt2 C5 -156.0(9) . .
P1 Pt1 Pt2 C5 -6.0(7) . .
Pt3 Pt1 Pt2 C5 -168.1(7) . .
Pt6 Pt1 Pt2 C5 103.1(7) . .
C1 Pt1 Pt2 C3 4.2(8) . .
C5 Pt1 Pt2 C3 160.2(9) . .
P1 Pt1 Pt2 C3 154.2(6) . .
Pt3 Pt1 Pt2 C3 -7.9(6) . .
Pt6 Pt1 Pt2 C3 -96.7(6) . .
C1 Pt1 Pt2 Pt3 12.1(5) . .
C5 Pt1 Pt2 Pt3 168.1(7) . .
P1 Pt1 Pt2 Pt3 162.14(19) . .
Pt6 Pt1 Pt2 Pt3 -88.79(2) . .
C1 Pt1 Pt2 Pt5 97.4(5) . .
C5 Pt1 Pt2 Pt5 -106.6(7) . .
P1 Pt1 Pt2 Pt5 -112.63(19) . .
Pt3 Pt1 Pt2 Pt5 85.23(3) . .
Pt6 Pt1 Pt2 Pt5 -3.56(3) . .
C4 Pt2 Pt3 C2 1(2) . .
C5 Pt2 Pt3 C2 -154.9(15) . .
C3 Pt2 Pt3 C2 5.8(16) . .
Pt1 Pt2 Pt3 C2 -164.0(14) . .
Pt5 Pt2 Pt3 C2 102.6(14) . .
C4 Pt2 Pt3 C3 -4.6(17) . .
C5 Pt2 Pt3 C3 -160.6(10) . .
Pt1 Pt2 Pt3 C3 -169.7(8) . .
Pt5 Pt2 Pt3 C3 96.8(8) . .
C4 Pt2 Pt3 C1 153.9(15) . .
C5 Pt2 Pt3 C1 -2.1(7) . .
C3 Pt2 Pt3 C1 158.5(9) . .
Pt1 Pt2 Pt3 C1 -11.2(5) . .
Pt5 Pt2 Pt3 C1 -104.7(5) . .
C4 Pt2 Pt3 Pt1 165.1(15) . .
C5 Pt2 Pt3 Pt1 9.1(5) . .
C3 Pt2 Pt3 Pt1 169.7(8) . .
Pt5 Pt2 Pt3 Pt1 -93.46(2) . .
C4 Pt2 Pt3 Pt4 -105.2(15) . .
C5 Pt2 Pt3 Pt4 98.8(5) . .
C3 Pt2 Pt3 Pt4 -100.6(8) . .
Pt1 Pt2 Pt3 Pt4 89.68(3) . .
Pt5 Pt2 Pt3 Pt4 -3.78(2) . .
C1 Pt1 Pt3 C2 -0.7(15) . .
C5 Pt1 Pt3 C2 155.0(14) . .
P1 Pt1 Pt3 C2 2.7(13) . .
Pt2 Pt1 Pt3 C2 164.5(13) . .
Pt6 Pt1 Pt3 C2 -106.4(13) . .
C1 Pt1 Pt3 C3 -156.7(9) . .
C5 Pt1 Pt3 C3 -0.9(8) . .
P1 Pt1 Pt3 C3 -153.3(7) . .
Pt2 Pt1 Pt3 C3 8.5(7) . .
Pt6 Pt1 Pt3 C3 97.6(7) . .
C5 Pt1 Pt3 C1 155.7(9) . .
P1 Pt1 Pt3 C1 3.4(7) . .
Pt2 Pt1 Pt3 C1 165.2(7) . .
Pt6 Pt1 Pt3 C1 -105.8(7) . .
C1 Pt1 Pt3 Pt2 -165.2(7) . .
C5 Pt1 Pt3 Pt2 -9.4(6) . .
P1 Pt1 Pt3 Pt2 -161.80(19) . .
Pt6 Pt1 Pt3 Pt2 89.08(2) . .
C1 Pt1 Pt3 Pt4 101.7(7) . .
C5 Pt1 Pt3 Pt4 -102.6(6) . .
P1 Pt1 Pt3 Pt4 105.07(19) . .
Pt2 Pt1 Pt3 Pt4 -93.13(3) . .
Pt6 Pt1 Pt3 Pt4 -4.05(2) . .
C2 Pt3 Pt4 C8 1.7(10) . .
C3 Pt3 Pt4 C8 101.5(10) . .
C1 Pt3 Pt4 C8 -101.0(9) . .
Pt2 Pt3 Pt4 C8 152.4(7) . .
Pt1 Pt3 Pt4 C8 -147.4(7) . .
C2 Pt3 Pt4 C9 -97.0(9) . .
C3 Pt3 Pt4 C9 2.8(8) . .
C1 Pt3 Pt4 C9 160.3(8) . .
Pt2 Pt3 Pt4 C9 53.8(6) . .
Pt1 Pt3 Pt4 C9 113.9(6) . .
C2 Pt3 Pt4 C7 104.6(9) . .
C3 Pt3 Pt4 C7 -155.7(8) . .
C1 Pt3 Pt4 C7 1.9(7) . .
Pt2 Pt3 Pt4 C7 -104.7(5) . .
Pt1 Pt3 Pt4 C7 -44.5(5) . .
C2 Pt3 Pt4 Pt6 153.9(7) . .
C3 Pt3 Pt4 Pt6 -106.3(7) . .
C1 Pt3 Pt4 Pt6 51.2(5) . .
Pt2 Pt3 Pt4 Pt6 -55.37(3) . .
Pt1 Pt3 Pt4 Pt6 4.79(3) . .
C2 Pt3 Pt4 Pt5 -146.4(7) . .
C3 Pt3 Pt4 Pt5 -46.7(7) . .
C1 Pt3 Pt4 Pt5 110.8(5) . .
Pt2 Pt3 Pt4 Pt5 4.28(3) . .
Pt1 Pt3 Pt4 Pt5 64.45(3) . .
C2 Pt3 Pt4 Pt5 149.1(7) . 2
C3 Pt3 Pt4 Pt5 -111.1(7) . 2
C1 Pt3 Pt4 Pt5 46.4(5) . 2
Pt2 Pt3 Pt4 Pt5 -60.13(16) . 2
Pt1 Pt3 Pt4 Pt5 0.03(16) . 2
C8 Pt4 Pt5 C10 0.0(18) . .
C9 Pt4 Pt5 C10 7.4(14) . .
C7 Pt4 Pt5 C10 -177.7(14) . .
Pt6 Pt4 Pt5 C10 -176.6(13) . .
Pt3 Pt4 Pt5 C10 90.3(13) . .
Pt5 Pt4 Pt5 C10 -100.0(13) 2 .
C8 Pt4 Pt5 C9 -7.4(13) . .
C7 Pt4 Pt5 C9 174.9(8) . .
Pt6 Pt4 Pt5 C9 176.0(7) . .
Pt3 Pt4 Pt5 C9 83.0(7) . .
Pt5 Pt4 Pt5 C9 -107.4(7) 2 .
C8 Pt4 Pt5 C11 -179.0(12) . .
C9 Pt4 Pt5 C11 -171.6(8) . .
C7 Pt4 Pt5 C11 3.3(7) . .
Pt6 Pt4 Pt5 C11 4.4(5) . .
Pt3 Pt4 Pt5 C11 -88.7(5) . .
Pt5 Pt4 Pt5 C11 81.0(5) 2 .
C8 Pt4 Pt5 Pt6 176.6(11) . .
C9 Pt4 Pt5 Pt6 -176.0(7) . .
C7 Pt4 Pt5 Pt6 -1.1(5) . .
Pt3 Pt4 Pt5 Pt6 -93.06(2) . .
Pt5 Pt4 Pt5 Pt6 76.60(2) 2 .
C8 Pt4 Pt5 Pt2 -94.1(11) . .
C9 Pt4 Pt5 Pt2 -86.8(7) . .
C7 Pt4 Pt5 Pt2 88.2(5) . .
Pt6 Pt4 Pt5 Pt2 89.28(2) . .
Pt3 Pt4 Pt5 Pt2 -3.78(2) . .
Pt5 Pt4 Pt5 Pt2 165.884(19) 2 .
C8 Pt4 Pt5 Pt4 73.3(11) . 2
C9 Pt4 Pt5 Pt4 80.6(7) . 2
C7 Pt4 Pt5 Pt4 -104.4(5) . 2
Pt6 Pt4 Pt5 Pt4 -103.35(2) . 2
Pt3 Pt4 Pt5 Pt4 163.593(19) . 2
Pt5 Pt4 Pt5 Pt4 -26.74(3) 2 2
C4 Pt2 Pt5 C10 2.2(10) . .
C5 Pt2 Pt5 C10 106.2(8) . .
C3 Pt2 Pt5 C10 -100.3(9) . .
Pt3 Pt2 Pt5 C10 -147.4(7) . .
Pt1 Pt2 Pt5 C10 152.6(7) . .
C4 Pt2 Pt5 C9 104.9(10) . .
C5 Pt2 Pt5 C9 -151.1(8) . .
C3 Pt2 Pt5 C9 2.4(8) . .
Pt3 Pt2 Pt5 C9 -44.7(6) . .
Pt1 Pt2 Pt5 C9 -104.7(6) . .
C4 Pt2 Pt5 C11 -96.1(9) . .
C5 Pt2 Pt5 C11 7.8(7) . .
C3 Pt2 Pt5 C11 161.4(7) . .
Pt3 Pt2 Pt5 C11 114.2(4) . .
Pt1 Pt2 Pt5 C11 54.2(4) . .
C4 Pt2 Pt5 Pt6 -146.1(8) . .
C5 Pt2 Pt5 Pt6 -42.2(5) . .
C3 Pt2 Pt5 Pt6 111.4(6) . .
Pt3 Pt2 Pt5 Pt6 64.24(3) . .
Pt1 Pt2 Pt5 Pt6 4.22(3) . .
C4 Pt2 Pt5 Pt4 154.0(8) . .
C5 Pt2 Pt5 Pt4 -102.1(5) . .
C3 Pt2 Pt5 Pt4 51.4(6) . .
Pt3 Pt2 Pt5 Pt4 4.32(3) . .
Pt1 Pt2 Pt5 Pt4 -55.70(3) . .
C4 Pt2 Pt5 Pt4 76.7(8) . 2
C5 Pt2 Pt5 Pt4 -179.3(5) . 2
C3 Pt2 Pt5 Pt4 -25.8(6) . 2
Pt3 Pt2 Pt5 Pt4 -72.91(14) . 2
Pt1 Pt2 Pt5 Pt4 -132.93(13) . 2
C10 Pt5 Pt6 C6 17.1(15) . .
C9 Pt5 Pt6 C6 -163.0(11) . .
C11 Pt5 Pt6 C6 25.6(12) . .
Pt4 Pt5 Pt6 C6 -159.8(10) . .
Pt2 Pt5 Pt6 C6 106.4(10) . .
Pt4 Pt5 Pt6 C6 -82.4(10) 2 .
C10 Pt5 Pt6 C7 178.0(13) . .
C9 Pt5 Pt6 C7 -2.1(7) . .
C11 Pt5 Pt6 C7 -173.5(8) . .
Pt4 Pt5 Pt6 C7 1.1(5) . .
Pt2 Pt5 Pt6 C7 -92.7(5) . .
Pt4 Pt5 Pt6 C7 78.5(5) 2 .
C10 Pt5 Pt6 C11 -8.4(13) . .
C9 Pt5 Pt6 C11 171.5(8) . .
Pt4 Pt5 Pt6 C11 174.6(6) . .
Pt2 Pt5 Pt6 C11 80.9(6) . .
Pt4 Pt5 Pt6 C11 -107.9(6) 2 .
C10 Pt5 Pt6 Pt4 176.9(12) . .
C9 Pt5 Pt6 Pt4 -3.2(5) . .
C11 Pt5 Pt6 Pt4 -174.6(6) . .
Pt2 Pt5 Pt6 Pt4 -93.78(3) . .
Pt4 Pt5 Pt6 Pt4 77.42(3) 2 .
C10 Pt5 Pt6 Pt1 -92.9(12) . .
C9 Pt5 Pt6 Pt1 87.0(5) . .
C11 Pt5 Pt6 Pt1 -84.5(6) . .
Pt4 Pt5 Pt6 Pt1 90.19(2) . .
Pt2 Pt5 Pt6 Pt1 -3.59(3) . .
Pt4 Pt5 Pt6 Pt1 167.62(2) 2 .
C10 Pt5 Pt6 Pt6 73.2(12) . 2
C9 Pt5 Pt6 Pt6 -106.9(5) . 2
C11 Pt5 Pt6 Pt6 81.6(6) . 2
Pt4 Pt5 Pt6 Pt6 -103.75(2) . 2
Pt2 Pt5 Pt6 Pt6 162.47(3) . 2
Pt4 Pt5 Pt6 Pt6 -26.33(2) 2 2
C8 Pt4 Pt6 C6 -13.2(15) . .
C9 Pt4 Pt6 C6 166.2(11) . .
C7 Pt4 Pt6 C6 -18.4(11) . .
Pt5 Pt4 Pt6 C6 163.0(9) . .
Pt3 Pt4 Pt6 C6 -112.1(9) . .
Pt5 Pt4 Pt6 C6 66.9(9) 2 .
C8 Pt4 Pt6 C7 5.2(14) . .
C9 Pt4 Pt6 C7 -175.5(8) . .
Pt5 Pt4 Pt6 C7 -178.6(6) . .
Pt3 Pt4 Pt6 C7 -93.8(6) . .
Pt5 Pt4 Pt6 C7 85.3(6) 2 .
C8 Pt4 Pt6 C11 179.4(13) . .
C9 Pt4 Pt6 C11 -1.2(7) . .
C7 Pt4 Pt6 C11 174.2(8) . .
Pt5 Pt4 Pt6 C11 -4.4(5) . .
Pt3 Pt4 Pt6 C11 80.5(5) . .
Pt5 Pt4 Pt6 C11 -100.5(5) 2 .
C8 Pt4 Pt6 Pt5 -176.2(13) . .
C9 Pt4 Pt6 Pt5 3.2(5) . .
C7 Pt4 Pt6 Pt5 178.6(6) . .
Pt3 Pt4 Pt6 Pt5 84.88(3) . .
Pt5 Pt4 Pt6 Pt5 -96.09(2) 2 .
C8 Pt4 Pt6 Pt1 94.8(13) . .
C9 Pt4 Pt6 Pt1 -85.8(5) . .
C7 Pt4 Pt6 Pt1 89.7(6) . .
Pt5 Pt4 Pt6 Pt1 -88.96(2) . .
Pt3 Pt4 Pt6 Pt1 -4.08(2) . .
Pt5 Pt4 Pt6 Pt1 174.96(2) 2 .
C8 Pt4 Pt6 Pt6 -105.9(13) . 2
C9 Pt4 Pt6 Pt6 73.5(5) . 2
C7 Pt4 Pt6 Pt6 -111.0(6) . 2
Pt5 Pt4 Pt6 Pt6 70.32(3) . 2
Pt3 Pt4 Pt6 Pt6 155.20(3) . 2
Pt5 Pt4 Pt6 Pt6 -25.76(3) 2 2
C1 Pt1 Pt6 C6 102.2(8) . .
C5 Pt1 Pt6 C6 -100.4(8) . .
P1 Pt1 Pt6 C6 1.1(6) . .
Pt2 Pt1 Pt6 C6 -148.7(6) . .
Pt3 Pt1 Pt6 C6 151.6(6) . .
C1 Pt1 Pt6 C7 5.2(7) . .
C5 Pt1 Pt6 C7 162.6(7) . .
P1 Pt1 Pt6 C7 -95.8(5) . .
Pt2 Pt1 Pt6 C7 114.3(5) . .
Pt3 Pt1 Pt6 C7 54.6(5) . .
C1 Pt1 Pt6 C11 -155.5(8) . .
C5 Pt1 Pt6 C11 1.9(7) . .
P1 Pt1 Pt6 C11 103.4(5) . .
Pt2 Pt1 Pt6 C11 -46.4(5) . .
Pt3 Pt1 Pt6 C11 -106.1(5) . .
C1 Pt1 Pt6 Pt5 -105.1(6) . .
C5 Pt1 Pt6 Pt5 52.3(6) . .
P1 Pt1 Pt6 Pt5 153.88(10) . .
Pt2 Pt1 Pt6 Pt5 4.05(3) . .
Pt3 Pt1 Pt6 Pt5 -55.66(3) . .
C1 Pt1 Pt6 Pt4 -44.8(6) . .
C5 Pt1 Pt6 Pt4 112.6(6) . .
P1 Pt1 Pt6 Pt4 -145.81(10) . .
Pt2 Pt1 Pt6 Pt4 64.36(3) . .
Pt3 Pt1 Pt6 Pt4 4.64(3) . .
C1 Pt1 Pt6 Pt6 -145.5(6) . 2
C5 Pt1 Pt6 Pt6 11.9(6) . 2
P1 Pt1 Pt6 Pt6 113.45(11) . 2
Pt2 Pt1 Pt6 Pt6 -36.38(5) . 2
Pt3 Pt1 Pt6 Pt6 -96.10(5) . 2
C5 Pt1 C1 O1 111(3) . .
P1 Pt1 C1 O1 -15(3) . .
Pt2 Pt1 C1 O1 149(3) . .
Pt3 Pt1 C1 O1 163(3) . .
Pt6 Pt1 C1 O1 -119(3) . .
C5 Pt1 C1 Pt3 -51.8(17) . .
P1 Pt1 C1 Pt3 -178.3(4) . .
Pt2 Pt1 C1 Pt3 -13.5(6) . .
Pt6 Pt1 C1 Pt3 78.4(5) . .
C2 Pt3 C1 O1 13(2) . .
C3 Pt3 C1 O1 -118(2) . .
Pt2 Pt3 C1 O1 -153.1(18) . .
Pt1 Pt3 C1 O1 -166(2) . .
Pt4 Pt3 C1 O1 110.6(19) . .
C2 Pt3 C1 Pt1 179.6(8) . .
C3 Pt3 C1 Pt1 48.1(17) . .
Pt2 Pt3 C1 Pt1 13.3(6) . .
Pt4 Pt3 C1 Pt1 -83.0(5) . .
C3 Pt3 C2 O2 159(8) . .
C1 Pt3 C2 O2 1(9) . .
Pt2 Pt3 C2 O2 155(8) . .
Pt1 Pt3 C2 O2 2(10) . .
Pt4 Pt3 C2 O2 -99(9) . .
C2 Pt3 C3 O3 -4(4) . .
C1 Pt3 C3 O3 128(3) . .
Pt2 Pt3 C3 O3 173(4) . .
Pt1 Pt3 C3 O3 164(3) . .
Pt4 Pt3 C3 O3 -101(3) . .
C2 Pt3 C3 Pt2 -177.0(8) . .
C1 Pt3 C3 Pt2 -44.9(18) . .
Pt1 Pt3 C3 Pt2 -9.5(7) . .
Pt4 Pt3 C3 Pt2 86.0(5) . .
C4 Pt2 C3 O3 2(3) . .
C5 Pt2 C3 O3 -137(2) . .
Pt3 Pt2 C3 O3 -175(3) . .
Pt1 Pt2 C3 O3 -166(2) . .
Pt5 Pt2 C3 O3 102(2) . .
C4 Pt2 C3 Pt3 177.6(9) . .
C5 Pt2 C3 Pt3 38.6(17) . .
Pt1 Pt2 C3 Pt3 9.3(7) . .
Pt5 Pt2 C3 Pt3 -82.8(5) . .
C5 Pt2 C4 O4 -12(21) . .
C3 Pt2 C4 O4 -172(21) . .
Pt3 Pt2 C4 O4 -168(20) . .
Pt1 Pt2 C4 O4 -14(22) . .
Pt5 Pt2 C4 O4 93(21) . .
C1 Pt1 C5 O5 -120(2) . .
P1 Pt1 C5 O5 6(2) . .
Pt2 Pt1 C5 O5 -171(3) . .
Pt3 Pt1 C5 O5 -160(2) . .
Pt6 Pt1 C5 O5 109(2) . .
C1 Pt1 C5 Pt2 50.6(17) . .
P1 Pt1 C5 Pt2 176.8(4) . .
Pt3 Pt1 C5 Pt2 10.8(6) . .
Pt6 Pt1 C5 Pt2 -80.0(5) . .
C4 Pt2 C5 O5 -7(2) . .
C3 Pt2 C5 O5 132(2) . .
Pt3 Pt2 C5 O5 161(2) . .
Pt1 Pt2 C5 O5 171(3) . .
Pt5 Pt2 C5 O5 -109(2) . .
C4 Pt2 C5 Pt1 -178.5(8) . .
C3 Pt2 C5 Pt1 -39.4(17) . .
Pt3 Pt2 C5 Pt1 -10.7(6) . .
Pt5 Pt2 C5 Pt1 79.5(5) . .
C7 Pt6 C6 O6 -59(13) . .
C11 Pt6 C6 O6 123(13) . .
Pt5 Pt6 C6 O6 103(13) . .
Pt4 Pt6 C6 O6 -45(14) . .
Pt1 Pt6 C6 O6 -150(13) . .
Pt6 Pt6 C6 O6 50(13) 2 .
C6 Pt6 C7 O7 -9(2) . .
C11 Pt6 C7 O7 164.9(17) . .
Pt5 Pt6 C7 O7 180(2) . .
Pt4 Pt6 C7 O7 -179(3) . .
Pt1 Pt6 C7 O7 91(2) . .
Pt6 Pt6 C7 O7 -100(2) 2 .
C6 Pt6 C7 Pt4 169.7(6) . .
C11 Pt6 C7 Pt4 -16(2) . .
Pt5 Pt6 C7 Pt4 -1.3(6) . .
Pt1 Pt6 C7 Pt4 -89.9(4) . .
Pt6 Pt6 C7 Pt4 79.4(5) 2 .
C8 Pt4 C7 O7 2(2) . .
C9 Pt4 C7 O7 -169.4(18) . .
Pt6 Pt4 C7 O7 179(3) . .
Pt5 Pt4 C7 O7 -180(2) . .
Pt3 Pt4 C7 O7 -93(2) . .
Pt5 Pt4 C7 O7 95(2) 2 .
C8 Pt4 C7 Pt6 -177.5(7) . .
C9 Pt4 C7 Pt6 12(2) . .
Pt5 Pt4 C7 Pt6 1.2(6) . .
Pt3 Pt4 C7 Pt6 88.0(4) . .
Pt5 Pt4 C7 Pt6 -83.8(4) 2 .
C9 Pt4 C8 O8 -40(25) . .
C7 Pt4 C8 O8 143(25) . .
Pt6 Pt4 C8 O8 139(24) . .
Pt5 Pt4 C8 O8 -34(26) . .
Pt3 Pt4 C8 O8 -122(25) . .
Pt5 Pt4 C8 O8 64(25) 2 .
C8 Pt4 C9 O9 0(2) . .
C7 Pt4 C9 O9 171.2(19) . .
Pt6 Pt4 C9 O9 -180(2) . .
Pt5 Pt4 C9 O9 -176(3) . .
Pt3 Pt4 C9 O9 93(2) . .
Pt5 Pt4 C9 O9 -98(2) 2 .
C8 Pt4 C9 Pt5 176.1(7) . .
C7 Pt4 C9 Pt5 -13(2) . .
Pt6 Pt4 C9 Pt5 -3.6(6) . .
Pt3 Pt4 C9 Pt5 -91.4(4) . .
Pt5 Pt4 C9 Pt5 77.8(5) 2 .
C10 Pt5 C9 O9 0(2) . .
C11 Pt5 C9 O9 -162.4(17) . .
Pt6 Pt5 C9 O9 180(2) . .
Pt4 Pt5 C9 O9 176(3) . .
Pt2 Pt5 C9 O9 -89(2) . .
Pt4 Pt5 C9 O9 85(2) 2 .
C10 Pt5 C9 Pt4 -176.4(7) . .
C11 Pt5 C9 Pt4 21(2) . .
Pt6 Pt5 C9 Pt4 3.6(6) . .
Pt2 Pt5 C9 Pt4 95.1(4) . .
Pt4 Pt5 C9 Pt4 -91.1(4) 2 .
C9 Pt5 C10 O10 164(27) . .
C11 Pt5 C10 O10 -22(27) . .
Pt6 Pt5 C10 O10 -16(28) . .
Pt4 Pt5 C10 O10 159(26) . .
Pt2 Pt5 C10 O10 -106(27) . .
Pt4 Pt5 C10 O10 86(27) 2 .
C6 Pt6 C11 O11 12(2) . .
C7 Pt6 C11 O11 -162.3(18) . .
Pt5 Pt6 C11 O11 180(2) . .
Pt4 Pt6 C11 O11 -175.3(19) . .
Pt1 Pt6 C11 O11 -88(2) . .
Pt6 Pt6 C11 O11 96(2) 2 .
C6 Pt6 C11 Pt5 -167.8(6) . .
C7 Pt6 C11 Pt5 18(2) . .
Pt4 Pt6 C11 Pt5 5.0(5) . .
Pt1 Pt6 C11 Pt5 92.7(4) . .
Pt6 Pt6 C11 Pt5 -83.6(4) 2 .
C10 Pt5 C11 O11 -4(2) . .
C9 Pt5 C11 O11 158.2(19) . .
Pt6 Pt5 C11 O11 -180(2) . .
Pt4 Pt5 C11 O11 175.3(19) . .
Pt2 Pt5 C11 O11 83(2) . .
Pt4 Pt5 C11 O11 -95(2) 2 .
C10 Pt5 C11 Pt6 175.5(7) . .
C9 Pt5 C11 Pt6 -22.1(19) . .
Pt4 Pt5 C11 Pt6 -4.9(5) . .
Pt2 Pt5 C11 Pt6 -96.9(4) . .
Pt4 Pt5 C11 Pt6 84.8(4) 2 .
C1 Pt1 P1 C33 99.4(8) . .
C5 Pt1 P1 C33 -56.6(8) . .
Pt2 Pt1 P1 C33 -52.0(6) . .
Pt3 Pt1 P1 C33 96.8(6) . .
Pt6 Pt1 P1 C33 -157.6(6) . .
C1 Pt1 P1 C21 -15.5(8) . .
C5 Pt1 P1 C21 -171.6(8) . .
Pt2 Pt1 P1 C21 -167.0(6) . .
Pt3 Pt1 P1 C21 -18.2(6) . .
Pt6 Pt1 P1 C21 87.4(6) . .
C1 Pt1 P1 C27 -138.7(8) . .
C5 Pt1 P1 C27 65.2(8) . .
Pt2 Pt1 P1 C27 69.8(6) . .
Pt3 Pt1 P1 C27 -141.4(6) . .
Pt6 Pt1 P1 C27 -35.7(6) . .
C33 P1 C21 C26 9.4(17) . .
C27 P1 C21 C26 -99.4(15) . .
Pt1 P1 C21 C26 128.9(14) . .
C33 P1 C21 C22 -169.8(13) . .
C27 P1 C21 C22 81.3(14) . .
Pt1 P1 C21 C22 -50.4(14) . .
C26 C21 C22 C23 0(3) . .
P1 C21 C22 C23 179.2(13) . .
C21 C22 C23 C24 1(3) . .
C22 C23 C24 C25 -2(3) . .
C23 C24 C25 C26 3(3) . .
C22 C21 C26 C25 1(2) . .
P1 C21 C26 C25 -178.5(12) . .
C24 C25 C26 C21 -2(3) . .
C33 P1 C27 C28 -97.2(14) . .
C21 P1 C27 C28 9.5(15) . .
Pt1 P1 C27 C28 138.5(12) . .
C33 P1 C27 C32 85.8(14) . .
C21 P1 C27 C32 -167.5(13) . .
Pt1 P1 C27 C32 -38.5(14) . .
C32 C27 C28 C29 0(2) . .
P1 C27 C28 C29 -176.9(11) . .
C27 C28 C29 C30 -1(2) . .
C28 C29 C30 C31 1(3) . .
C29 C30 C31 C32 1(3) . .
C28 C27 C32 C31 2(2) . .
P1 C27 C32 C31 178.7(12) . .
C30 C31 C32 C27 -2(2) . .
C21 P1 C33 C34 85.0(15) . .
C27 P1 C33 C34 -167.9(14) . .
Pt1 P1 C33 C34 -37.8(15) . .
C21 P1 C33 C38 -91.2(15) . .
C27 P1 C33 C38 15.9(16) . .
Pt1 P1 C33 C38 146.0(12) . .
C38 C33 C34 C35 1(2) . .
P1 C33 C34 C35 -174.9(12) . .
C33 C34 C35 C36 -2(3) . .
C34 C35 C36 C37 3(3) . .
C35 C36 C37 C38 -3(3) . .
C36 C37 C38 C33 3(3) . .
C34 C33 C38 C37 -2(3) . .
P1 C33 C38 C37 174.4(12) . .
C115 N1 C101 C102 -20(12) . .
C113 N1 C101 C102 69(6) . .
C103 N1 C101 C102 102(7) . .
C107 N1 C101 C102 -135(6) . .
C111 N1 C101 C102 -77(6) . .
C105 N1 C101 C102 -15(7) . .
C117 N1 C101 C102 177(6) . .
C115 N1 C103 C104 141(7) . .
C113 N1 C103 C104 19(6) . .
C101 N1 C103 C104 -18(8) . .
C107 N1 C103 C104 -141(7) . .
C111 N1 C103 C104 -9(58) . .
C105 N1 C103 C104 98(8) . .
C117 N1 C103 C104 -102(6) . .
C115 N1 C105 C106 -35(6) . .
C113 N1 C105 C106 79(7) . .
C101 N1 C105 C106 147(7) . .
C103 N1 C105 C106 22(8) . .
C107 N1 C105 C106 -96(7) . .
C111 N1 C105 C106 -162(7) . .
C117 N1 C105 C106 -71(12) . .
C115 N1 C107 C108 75(7) . .
C113 N1 C107 C108 -49(13) . .
C101 N1 C107 C108 -128(8) . .
C103 N1 C107 C108 2(8) . .
C111 N1 C107 C108 -176(8) . .
C105 N1 C107 C108 118(8) . .
C117 N1 C107 C108 -51(7) . .
C115 N1 C111 C112 -66(3) . .
C113 N1 C111 C112 57(3) . .
C101 N1 C111 C112 92(3) . .
C103 N1 C111 C112 84(54) . .
C107 N1 C111 C112 -143(4) . .
C105 N1 C111 C112 -25(4) . .
C117 N1 C111 C112 176(2) . .
C115 N1 C113 C114 177(2) . .
C101 N1 C113 C114 23(3) . .
C103 N1 C113 C114 -123(4) . .
C107 N1 C113 C114 -64(8) . .
C111 N1 C113 C114 56(3) . .
C105 N1 C113 C114 128(3) . .
C117 N1 C113 C114 -62(3) . .
C113 N1 C115 C116 61(3) . .
C101 N1 C115 C116 141(8) . .
C103 N1 C115 C116 11(3) . .
C107 N1 C115 C116 -99(3) . .
C111 N1 C115 C116 -171(2) . .
C105 N1 C115 C116 135(4) . .
C117 N1 C115 C116 -57(3) . .
C115 N1 C117 C118 -54(3) . .
C113 N1 C117 C118 -173(2) . .
C101 N1 C117 C118 119(4) . .
C103 N1 C117 C118 -122(3) . .
C107 N1 C117 C118 6(4) . .
C111 N1 C117 C118 62(3) . .
C105 N1 C117 C118 -23(9) . .
